data_7213653
loop_
_publ_author_name
'Eshtiagh-Hosseini, Hossein'
'Mirzaei, Masoud'
'Zarghami, Sara'
'Bauz\'a, Antonio'
'Frontera, Antonio'
'Mague, Joel T.'
'Habibi, Morteza'
'Shamsipur, Mojtaba'

_publ_section_title
;
 Crystal engineering with coordination compounds of
 2,6-dicarboxy-4-hydroxypyridine and 9-aminoacridine fragments driven by
 different nature of the face-to-face \p&#x22EF;\p stacking
;
_journal_issue 7
_journal_name_full CrystEngComm
_journal_page_first 1359
_journal_paper_doi 10.1039/c3ce41730a
_journal_volume 16
_journal_year 2014
_chemical_formula_moiety 'C14 H6 Cd N2 O10, 2(C13, H11 N2), 4(H2 O)'
_chemical_formula_sum 'C40 H36 Cd N6 O14'
_chemical_formula_weight 937.15
_chemical_name_systematic
; 
 ? 
;
_space_group_IT_number 2
_symmetry_cell_setting triclinic
_symmetry_space_group_name_Hall '-P 1'
_symmetry_space_group_name_H-M 'P -1'
_atom_sites_solution_hydrogens geom
_atom_sites_solution_primary heavy
_atom_sites_solution_secondary difmap
_audit_creation_method SHELXL-97
_cell_angle_alpha 111.967(1)
_cell_angle_beta 115.126(1)
_cell_angle_gamma 94.003(2)
_cell_formula_units_Z 2
_cell_length_a 12.0580(12)
_cell_length_b 13.9067(14)
_cell_length_c 14.0032(15)
_cell_measurement_reflns_used 9845
_cell_measurement_temperature 100(2)
_cell_measurement_theta_max 29.10
_cell_measurement_theta_min 2.32
_cell_volume 1897.1(3)
_computing_cell_refinement 'Bruker SAINT (Bruker-AXS, 2009)'
_computing_data_collection 'Bruker APEX2 (Bruker-AXS, 2010)'
_computing_data_reduction 'Bruker SAINT (Bruker-AXS, 2009)'
_computing_molecular_graphics 'DIAMOND (Brandenburg & Putz, 2012)'
_computing_publication_material 'Bruker SHELXTL (Bruker-AXS, 2008)'
_computing_structure_refinement 'SHELXL (Sheldrick, 2008)'
_computing_structure_solution 'SHELXS (Sheldrick, 2008)'
_diffrn_ambient_temperature 100(2)
_diffrn_measured_fraction_theta_full 0.991
_diffrn_measured_fraction_theta_max 0.939
_diffrn_measurement_device_type 'Bruker Smart APEX CCD'
_diffrn_measurement_method '\f and \w scans'
_diffrn_radiation_monochromator graphite
_diffrn_radiation_source 'fine-focus sealed tube'
_diffrn_radiation_type MoK\a
_diffrn_radiation_wavelength 0.71073
_diffrn_reflns_av_R_equivalents 0.0379
_diffrn_reflns_av_sigmaI/netI 0.0321
_diffrn_reflns_limit_h_max 16
_diffrn_reflns_limit_h_min -16
_diffrn_reflns_limit_k_max 18
_diffrn_reflns_limit_k_min -19
_diffrn_reflns_limit_l_max 18
_diffrn_reflns_limit_l_min -19
_diffrn_reflns_number 33817
_diffrn_reflns_theta_full 27.75
_diffrn_reflns_theta_max 29.14
_diffrn_reflns_theta_min 1.89
_exptl_absorpt_coefficient_mu 0.657
_exptl_absorpt_correction_T_max 0.8716
_exptl_absorpt_correction_T_min 0.7218
_exptl_absorpt_correction_type numerical
_exptl_absorpt_process_details 'SADABS (Sheldrick, 2009)'
_exptl_crystal_colour colourless
_exptl_crystal_density_diffrn 1.641
_exptl_crystal_density_meas 0
_exptl_crystal_density_method 'not measured'
_exptl_crystal_description Block
_exptl_crystal_F_000 956
_exptl_crystal_size_max 0.31
_exptl_crystal_size_mid 0.23
_exptl_crystal_size_min 0.22
_refine_diff_density_max 0.841
_refine_diff_density_min -0.618
_refine_diff_density_rms 0.115
_refine_ls_extinction_method none
_refine_ls_goodness_of_fit_ref 1.084
_refine_ls_hydrogen_treatment constr
_refine_ls_matrix_type full
_refine_ls_number_parameters 550
_refine_ls_number_reflns 9618
_refine_ls_number_restraints 0
_refine_ls_restrained_S_all 1.084
_refine_ls_R_factor_all 0.0337
_refine_ls_R_factor_gt 0.0318
_refine_ls_shift/su_max 0.002
_refine_ls_shift/su_mean 0.000
_refine_ls_structure_factor_coef Fsqd
_refine_ls_weighting_details 'calc w=1/[\s^2^(Fo^2^)+(0.0428P)^2^+1.7530P] where P=(Fo^2^+2Fc^2^)/3'
_refine_ls_weighting_scheme calc
_refine_ls_wR_factor_gt 0.0860
_refine_ls_wR_factor_ref 0.0874
_reflns_number_gt 9056
_reflns_number_total 9618
_reflns_threshold_expression >2\s(I)
_cod_data_source_file c3ce41730a.txt
_cod_data_source_block 4
_cod_depositor_comments
;
The following automatic conversions were performed:

'_symmetry_cell_setting' value 'Triclinic' changed to 'triclinic'
according to
/usr/data/users/saulius/automatic-downloads/current/RSC/lib/dictionaries/cif_core.dic
dictionary named 'cif_core.dic' version 2.4.2 from 2011-04-26.

Automatic conversion script
Id: cif_fix_values 2281 2013-09-26 08:29:07Z andrius 
;
_cod_original_sg_symbol_H-M P-1
_cod_database_code 7213653

loop_
_symmetry_equiv_pos_as_xyz
'x, y, z'
'-x, -y, -z'

loop_
_atom_site_label
_atom_site_type_symbol
_atom_site_fract_x
_atom_site_fract_y
_atom_site_fract_z
_atom_site_U_iso_or_equiv
_atom_site_adp_type
_atom_site_occupancy
_atom_site_symmetry_multiplicity
_atom_site_calc_flag
_atom_site_refinement_flags
Cd1 Cd 0.810385(12) 0.985613(10) 0.685389(11) 0.01486(5) Uani 1 1 d .
O1 O 0.72118(13) 0.91567(11) 0.77200(12) 0.0185(3) Uani 1 1 d .
O2 O 0.75988(14) 0.84547(12) 0.89907(14) 0.0223(3) Uani 1 1 d .
O3 O 0.99470(13) 1.00728(11) 0.66772(12) 0.0178(3) Uani 1 1 d .
O4 O 1.18260(14) 0.97039(12) 0.71286(13) 0.0200(3) Uani 1 1 d .
O5 O 1.22795(14) 0.84466(12) 1.02338(12) 0.0213(3) Uani 1 1 d .
H5O H 1.2082 0.8352 1.0706 0.026 Uiso 1 1 d R
O6 O 0.82469(13) 1.15839(11) 0.81671(11) 0.0172(3) Uani 1 1 d .
O7 O 0.76020(15) 1.30712(11) 0.82489(12) 0.0203(3) Uani 1 1 d .
O8 O 0.70764(14) 0.86150(10) 0.48606(13) 0.0194(3) Uani 1 1 d .
O9 O 0.60291(15) 0.84823(11) 0.30381(13) 0.0226(3) Uani 1 1 d .
O10 O 0.49608(13) 1.21522(11) 0.39409(12) 0.0188(3) Uani 1 1 d .
H10O H 0.4319 1.1711 0.3307 0.023 Uiso 1 1 d R
N1 N 0.95151(15) 0.92530(12) 0.79466(13) 0.0132(3) Uani 1 1 d .
N2 N 0.69584(14) 1.06238(12) 0.58246(13) 0.0124(3) Uani 1 1 d .
C1 C 0.79145(18) 0.88198(14) 0.84369(16) 0.0157(3) Uani 1 1 d .
C2 C 0.92534(17) 0.88864(13) 0.86064(15) 0.0131(3) Uani 1 1 d .
C3 C 1.01356(18) 0.85907(14) 0.93875(16) 0.0151(3) Uani 1 1 d .
H3 H 0.9923 0.8323 0.9838 0.018 Uiso 1 1 calc R
C4 C 1.13579(18) 0.86979(14) 0.94971(16) 0.0153(3) Uani 1 1 d .
C5 C 1.16204(18) 0.90704(15) 0.87919(16) 0.0155(3) Uani 1 1 d .
H5 H 1.2434 0.9139 0.8839 0.019 Uiso 1 1 calc R
C6 C 1.06729(17) 0.93345(14) 0.80295(15) 0.0133(3) Uani 1 1 d .
C7 C 1.08440(18) 0.97378(14) 0.72160(16) 0.0152(3) Uani 1 1 d .
C8 C 0.76651(17) 1.21618(14) 0.77070(16) 0.0142(3) Uani 1 1 d .
C9 C 0.69542(17) 1.16482(14) 0.63677(15) 0.0126(3) Uani 1 1 d .
C10 C 0.63097(17) 1.21848(14) 0.57546(16) 0.0141(3) Uani 1 1 d .
H10 H 0.6341 1.2917 0.6158 0.017 Uiso 1 1 calc R
C11 C 0.56057(17) 1.16278(14) 0.45224(16) 0.0143(3) Uani 1 1 d .
C12 C 0.56131(17) 1.05562(14) 0.39550(16) 0.0147(3) Uani 1 1 d .
H12 H 0.5146 1.0160 0.3120 0.018 Uiso 1 1 calc R
C13 C 0.63206(17) 1.00925(14) 0.46452(16) 0.0129(3) Uani 1 1 d .
C14 C 0.64805(17) 0.89641(14) 0.41285(17) 0.0159(3) Uani 1 1 d .
N3 N 0.64597(15) 0.65071(12) 0.19353(14) 0.0149(3) Uani 1 1 d .
H3N H 0.6428 0.7174 0.2360 0.018 Uiso 1 1 d R
N4 N 0.66381(16) 0.35185(13) -0.00694(14) 0.0175(3) Uani 1 1 d .
H4A H 0.6172 0.2888 -0.0214 0.021 Uiso 1 1 d R
H4B H 0.7077 0.3452 -0.0474 0.021 Uiso 1 1 d R
C15 C 0.57807(17) 0.56080(14) 0.18196(15) 0.0142(3) Uani 1 1 d .
C16 C 0.49841(19) 0.57277(16) 0.23383(17) 0.0185(4) Uani 1 1 d .
H16 H 0.4934 0.6424 0.2764 0.022 Uiso 1 1 calc R
C17 C 0.4285(2) 0.48293(17) 0.22202(18) 0.0214(4) Uani 1 1 d .
H17 H 0.3739 0.4907 0.2557 0.026 Uiso 1 1 calc R
C18 C 0.4361(2) 0.37901(16) 0.16064(18) 0.0217(4) Uani 1 1 d .
H18 H 0.3884 0.3178 0.1548 0.026 Uiso 1 1 calc R
C19 C 0.51245(19) 0.36649(15) 0.10952(17) 0.0185(4) Uani 1 1 d .
H19 H 0.5170 0.2963 0.0681 0.022 Uiso 1 1 calc R
C20 C 0.58499(17) 0.45726(14) 0.11777(15) 0.0139(3) Uani 1 1 d .
C21 C 0.66172(17) 0.44774(14) 0.06072(15) 0.0137(3) Uani 1 1 d .
C22 C 0.73581(17) 0.54492(14) 0.07889(15) 0.0137(3) Uani 1 1 d .
C23 C 0.82063(18) 0.54475(15) 0.03305(16) 0.0174(4) Uani 1 1 d .
H23 H 0.8292 0.4782 -0.0126 0.021 Uiso 1 1 calc R
C24 C 0.89039(19) 0.63962(16) 0.05387(17) 0.0207(4) Uani 1 1 d .
H24 H 0.9471 0.6384 0.0230 0.025 Uiso 1 1 calc R
C25 C 0.8782(2) 0.73914(16) 0.12108(18) 0.0215(4) Uani 1 1 d .
H25 H 0.9267 0.8044 0.1348 0.026 Uiso 1 1 calc R
C26 C 0.79732(19) 0.74276(15) 0.16680(17) 0.0187(4) Uani 1 1 d .
H26 H 0.7896 0.8101 0.2117 0.022 Uiso 1 1 calc R
C27 C 0.72553(17) 0.64579(14) 0.14683(15) 0.0144(3) Uani 1 1 d .
N5 N 0.81808(15) 0.41808(12) 0.36197(14) 0.0148(3) Uani 1 1 d .
H5N H 0.7928 0.3450 0.3309 0.018 Uiso 1 1 d R
N6 N 0.89551(16) 0.74563(13) 0.46417(15) 0.0176(3) Uani 1 1 d .
H6A H 0.8421 0.7805 0.4846 0.021 Uiso 1 1 d R
H6B H 0.9484 0.7822 0.4508 0.021 Uiso 1 1 d R
C28 C 0.89948(17) 0.46268(14) 0.33639(15) 0.0137(3) Uani 1 1 d .
C29 C 0.94882(19) 0.39481(15) 0.26968(17) 0.0183(4) Uani 1 1 d .
H29 H 0.9261 0.3193 0.2444 0.022 Uiso 1 1 calc R
C30 C 1.02905(19) 0.43802(16) 0.24165(17) 0.0196(4) Uani 1 1 d .
H30 H 1.0616 0.3921 0.1967 0.023 Uiso 1 1 calc R
C31 C 1.06397(19) 0.54989(16) 0.27872(18) 0.0193(4) Uani 1 1 d .
H31 H 1.1196 0.5789 0.2585 0.023 Uiso 1 1 calc R
C32 C 1.01780(18) 0.61712(15) 0.34408(16) 0.0167(3) Uani 1 1 d .
H32 H 1.0426 0.6925 0.3694 0.020 Uiso 1 1 calc R
C33 C 0.93364(17) 0.57533(14) 0.37420(15) 0.0136(3) Uani 1 1 d .
C34 C 0.87678(17) 0.64169(14) 0.43656(16) 0.0140(3) Uani 1 1 d .
C35 C 0.79787(17) 0.59189(14) 0.46826(16) 0.0140(3) Uani 1 1 d .
C36 C 0.74898(19) 0.65186(15) 0.54099(17) 0.0176(4) Uani 1 1 d .
H36 H 0.7672 0.7279 0.5693 0.021 Uiso 1 1 calc R
C37 C 0.6763(2) 0.60212(16) 0.57081(18) 0.0200(4) Uani 1 1 d .
H37 H 0.6459 0.6435 0.6208 0.024 Uiso 1 1 calc R
C38 C 0.64655(19) 0.48862(16) 0.52701(18) 0.0187(4) Uani 1 1 d .
H38 H 0.5945 0.4542 0.5467 0.022 Uiso 1 1 calc R
C39 C 0.69157(18) 0.42784(15) 0.45678(17) 0.0167(3) Uani 1 1 d .
H39 H 0.6703 0.3517 0.4273 0.020 Uiso 1 1 calc R
C40 C 0.76989(17) 0.47915(14) 0.42849(15) 0.0138(3) Uani 1 1 d .
O11 O 0.92243(14) 0.11661(11) 0.53436(12) 0.0192(3) Uani 1 1 d .
H11A H 0.8796 0.0767 0.4614 0.023 Uiso 1 1 d R
H11B H 0.9488 0.0796 0.5706 0.023 Uiso 1 1 d R
O12 O 0.48973(16) 0.12081(14) 0.91444(14) 0.0332(4) Uani 1 1 d .
H12A H 0.5263 0.0715 0.9142 0.040 Uiso 1 1 d R
H12B H 0.4260 0.1039 0.8487 0.040 Uiso 1 1 d R
O13 O 0.29448(14) 0.79939(11) 0.71764(14) 0.0225(3) Uani 1 1 d .
H13A H 0.3705 0.8260 0.7719 0.027 Uiso 1 1 d R
H13B H 0.2595 0.8481 0.7092 0.027 Uiso 1 1 d R
O14 O 0.54628(15) 0.91004(14) 0.90662(15) 0.0287(3) Uani 1 1 d .
H14A H 0.6082 0.8887 0.9022 0.034 Uiso 1 1 d R
H14B H 0.5494 0.9018 0.9642 0.034 Uiso 1 1 d R

loop_
_atom_site_aniso_label
_atom_site_aniso_U_11
_atom_site_aniso_U_22
_atom_site_aniso_U_33
_atom_site_aniso_U_23
_atom_site_aniso_U_13
_atom_site_aniso_U_12
Cd1 0.01854(8) 0.01455(7) 0.01465(7) 0.00882(5) 0.00819(6) 0.00815(5)
O1 0.0164(6) 0.0207(6) 0.0218(7) 0.0120(6) 0.0096(5) 0.0066(5)
O2 0.0248(7) 0.0248(7) 0.0280(7) 0.0161(6) 0.0180(6) 0.0071(6)
O3 0.0221(7) 0.0201(6) 0.0190(6) 0.0140(5) 0.0116(6) 0.0087(5)
O4 0.0228(7) 0.0243(7) 0.0233(7) 0.0150(6) 0.0155(6) 0.0095(6)
O5 0.0269(7) 0.0324(8) 0.0176(6) 0.0177(6) 0.0144(6) 0.0184(6)
O6 0.0232(7) 0.0168(6) 0.0123(6) 0.0069(5) 0.0088(5) 0.0063(5)
O7 0.0305(8) 0.0145(6) 0.0156(6) 0.0032(5) 0.0137(6) 0.0070(6)
O8 0.0232(7) 0.0114(6) 0.0237(7) 0.0061(5) 0.0125(6) 0.0082(5)
O9 0.0269(7) 0.0166(6) 0.0175(7) 0.0011(5) 0.0105(6) 0.0076(6)
O10 0.0197(7) 0.0151(6) 0.0178(6) 0.0085(5) 0.0051(5) 0.0051(5)
N1 0.0174(7) 0.0120(6) 0.0126(7) 0.0063(6) 0.0083(6) 0.0053(6)
N2 0.0158(7) 0.0104(6) 0.0137(7) 0.0050(6) 0.0097(6) 0.0042(5)
C1 0.0182(8) 0.0118(7) 0.0160(8) 0.0045(6) 0.0091(7) 0.0028(7)
C2 0.0180(8) 0.0096(7) 0.0123(7) 0.0039(6) 0.0086(7) 0.0032(6)
C3 0.0217(9) 0.0127(8) 0.0136(8) 0.0062(6) 0.0105(7) 0.0052(7)
C4 0.0210(9) 0.0147(8) 0.0119(7) 0.0060(6) 0.0088(7) 0.0089(7)
C5 0.0187(8) 0.0156(8) 0.0128(8) 0.0058(7) 0.0083(7) 0.0065(7)
C6 0.0186(8) 0.0111(7) 0.0112(7) 0.0047(6) 0.0083(7) 0.0042(6)
C7 0.0207(9) 0.0123(7) 0.0144(8) 0.0063(6) 0.0098(7) 0.0039(7)
C8 0.0172(8) 0.0129(8) 0.0136(8) 0.0046(6) 0.0099(7) 0.0023(6)
C9 0.0149(8) 0.0113(7) 0.0136(8) 0.0043(6) 0.0098(7) 0.0033(6)
C10 0.0173(8) 0.0106(7) 0.0154(8) 0.0047(6) 0.0097(7) 0.0042(6)
C11 0.0133(8) 0.0141(8) 0.0167(8) 0.0075(7) 0.0079(7) 0.0036(6)
C12 0.0151(8) 0.0145(8) 0.0131(8) 0.0043(6) 0.0073(7) 0.0035(7)
C13 0.0141(8) 0.0105(7) 0.0147(8) 0.0037(6) 0.0092(7) 0.0028(6)
C14 0.0147(8) 0.0116(7) 0.0201(9) 0.0036(7) 0.0102(7) 0.0044(6)
N3 0.0167(7) 0.0113(7) 0.0140(7) 0.0018(6) 0.0086(6) 0.0035(6)
N4 0.0229(8) 0.0135(7) 0.0180(7) 0.0052(6) 0.0128(7) 0.0072(6)
C15 0.0142(8) 0.0149(8) 0.0107(7) 0.0045(6) 0.0050(6) 0.0037(6)
C16 0.0207(9) 0.0194(9) 0.0154(8) 0.0051(7) 0.0110(7) 0.0062(7)
C17 0.0231(9) 0.0261(10) 0.0183(9) 0.0091(8) 0.0138(8) 0.0056(8)
C18 0.0250(10) 0.0202(9) 0.0211(9) 0.0104(8) 0.0118(8) 0.0024(8)
C19 0.0226(9) 0.0151(8) 0.0174(8) 0.0070(7) 0.0098(7) 0.0045(7)
C20 0.0145(8) 0.0146(8) 0.0110(7) 0.0053(6) 0.0050(6) 0.0053(6)
C21 0.0145(8) 0.0141(8) 0.0099(7) 0.0048(6) 0.0040(6) 0.0058(6)
C22 0.0135(8) 0.0141(8) 0.0107(7) 0.0038(6) 0.0050(6) 0.0041(6)
C23 0.0176(8) 0.0181(8) 0.0143(8) 0.0040(7) 0.0088(7) 0.0056(7)
C24 0.0212(9) 0.0219(9) 0.0178(9) 0.0046(7) 0.0127(8) 0.0033(8)
C25 0.0217(9) 0.0174(9) 0.0205(9) 0.0041(7) 0.0109(8) -0.0008(7)
C26 0.0212(9) 0.0133(8) 0.0170(8) 0.0025(7) 0.0097(7) 0.0016(7)
C27 0.0142(8) 0.0146(8) 0.0120(7) 0.0041(6) 0.0060(7) 0.0035(7)
N5 0.0185(7) 0.0103(6) 0.0151(7) 0.0047(6) 0.0086(6) 0.0041(6)
N6 0.0205(8) 0.0130(7) 0.0239(8) 0.0089(6) 0.0135(7) 0.0071(6)
C28 0.0142(8) 0.0136(8) 0.0114(7) 0.0051(6) 0.0049(6) 0.0049(6)
C29 0.0223(9) 0.0135(8) 0.0173(8) 0.0044(7) 0.0101(7) 0.0063(7)
C30 0.0216(9) 0.0194(9) 0.0186(9) 0.0061(7) 0.0121(8) 0.0084(7)
C31 0.0181(9) 0.0205(9) 0.0208(9) 0.0092(7) 0.0105(7) 0.0056(7)
C32 0.0163(8) 0.0148(8) 0.0176(8) 0.0074(7) 0.0070(7) 0.0040(7)
C33 0.0150(8) 0.0126(8) 0.0123(7) 0.0059(6) 0.0054(6) 0.0051(6)
C34 0.0138(8) 0.0132(8) 0.0132(8) 0.0060(6) 0.0049(6) 0.0048(6)
C35 0.0149(8) 0.0127(8) 0.0146(8) 0.0070(6) 0.0063(7) 0.0056(6)
C36 0.0220(9) 0.0133(8) 0.0195(9) 0.0072(7) 0.0113(7) 0.0084(7)
C37 0.0242(9) 0.0187(9) 0.0235(9) 0.0099(8) 0.0158(8) 0.0113(8)
C38 0.0200(9) 0.0198(9) 0.0217(9) 0.0121(8) 0.0121(8) 0.0075(7)
C39 0.0189(9) 0.0143(8) 0.0182(8) 0.0085(7) 0.0088(7) 0.0051(7)
C40 0.0156(8) 0.0131(8) 0.0128(8) 0.0061(6) 0.0063(7) 0.0061(6)
O11 0.0276(7) 0.0177(6) 0.0187(6) 0.0118(5) 0.0133(6) 0.0076(6)
O12 0.0327(9) 0.0385(9) 0.0200(7) 0.0066(7) 0.0095(7) 0.0224(8)
O13 0.0234(7) 0.0149(6) 0.0296(8) 0.0082(6) 0.0145(6) 0.0067(6)
O14 0.0247(8) 0.0343(8) 0.0311(8) 0.0139(7) 0.0170(7) 0.0113(7)

loop_
_atom_type_symbol
_atom_type_description
_atom_type_scat_dispersion_real
_atom_type_scat_dispersion_imag
_atom_type_scat_source
C C 0.0033 0.0016 'International Tables Vol C Tables 4.2.6.8 and 6.1.1.4'
H H 0.0000 0.0000 'International Tables Vol C Tables 4.2.6.8 and 6.1.1.4'
N N 0.0061 0.0033 'International Tables Vol C Tables 4.2.6.8 and 6.1.1.4'
O O 0.0106 0.0060 'International Tables Vol C Tables 4.2.6.8 and 6.1.1.4'
Cd Cd -0.8075 1.2024 'International Tables Vol C Tables 4.2.6.8 and 6.1.1.4'

loop_
_geom_angle_atom_site_label_1
_geom_angle_atom_site_label_2
_geom_angle_atom_site_label_3
_geom_angle
N2 Cd1 N1 171.24(6)
N2 Cd1 O1 116.46(5)
N1 Cd1 O1 71.26(5)
N2 Cd1 O8 71.71(5)
N1 Cd1 O8 111.15(5)
O1 Cd1 O8 105.53(5)
N2 Cd1 O3 101.80(5)
N1 Cd1 O3 70.55(5)
O1 Cd1 O3 141.74(5)
O8 Cd1 O3 86.14(5)
N2 Cd1 O6 71.45(5)
N1 Cd1 O6 105.85(5)
O1 Cd1 O6 87.60(5)
O8 Cd1 O6 142.96(5)
O3 Cd1 O6 104.93(5)
C1 O1 Cd1 117.76(12)
C7 O3 Cd1 118.13(12)
C4 O5 H5O 110.8
C8 O6 Cd1 116.71(11)
C14 O8 Cd1 116.60(11)
C11 O10 H10O 109.7
C2 N1 C6 119.60(16)
C2 N1 Cd1 119.69(12)
C6 N1 Cd1 120.48(12)
C13 N2 C9 119.80(16)
C13 N2 Cd1 119.90(12)
C9 N2 Cd1 120.18(12)
O2 C1 O1 125.79(18)
O2 C1 C2 118.44(17)
O1 C1 C2 115.77(16)
N1 C2 C3 122.52(17)
N1 C2 C1 115.21(16)
C3 C2 C1 122.27(16)
C2 C3 C4 118.09(17)
C2 C3 H3 121.0
C4 C3 H3 121.0
O5 C4 C5 118.18(17)
O5 C4 C3 122.77(17)
C5 C4 C3 119.05(17)
C6 C5 C4 118.54(17)
C6 C5 H5 120.7
C4 C5 H5 120.7
N1 C6 C5 122.18(17)
N1 C6 C7 114.63(16)
C5 C6 C7 123.19(17)
O4 C7 O3 125.90(17)
O4 C7 C6 118.43(17)
O3 C7 C6 115.67(16)
O7 C8 O6 126.02(17)
O7 C8 C9 118.09(17)
O6 C8 C9 115.85(15)
N2 C9 C10 122.29(16)
N2 C9 C8 115.53(16)
C10 C9 C8 122.14(16)
C9 C10 C11 118.50(16)
C9 C10 H10 120.8
C11 C10 H10 120.8
O10 C11 C10 117.80(16)
O10 C11 C12 123.07(16)
C10 C11 C12 119.12(17)
C13 C12 C11 118.23(16)
C13 C12 H12 120.9
C11 C12 H12 120.9
N2 C13 C12 122.01(16)
N2 C13 C14 114.89(16)
C12 C13 C14 123.05(16)
O9 C14 O8 126.32(17)
O9 C14 C13 117.54(17)
O8 C14 C13 116.14(16)
C15 N3 C27 122.05(16)
C15 N3 H3N 120.9
C27 N3 H3N 117.0
C21 N4 H4A 123.2
C21 N4 H4B 121.2
H4A N4 H4B 115.3
N3 C15 C20 120.88(17)
N3 C15 C16 118.62(16)
C20 C15 C16 120.49(17)
C17 C16 C15 119.34(18)
C17 C16 H16 120.3
C15 C16 H16 120.3
C16 C17 C18 121.12(18)
C16 C17 H17 119.4
C18 C17 H17 119.4
C19 C18 C17 119.99(18)
C19 C18 H18 120.0
C17 C18 H18 120.0
C18 C19 C20 120.80(18)
C18 C19 H19 119.6
C20 C19 H19 119.6
C15 C20 C19 118.23(17)
C15 C20 C21 118.94(17)
C19 C20 C21 122.81(17)
N4 C21 C22 120.83(17)
N4 C21 C20 120.81(17)
C22 C21 C20 118.35(16)
C27 C22 C23 118.15(17)
C27 C22 C21 118.98(16)
C23 C22 C21 122.87(16)
C24 C23 C22 120.75(17)
C24 C23 H23 119.6
C22 C23 H23 119.6
C23 C24 C25 120.23(18)
C23 C24 H24 119.9
C25 C24 H24 119.9
C26 C25 C24 120.81(18)
C26 C25 H25 119.6
C24 C25 H25 119.6
C25 C26 C27 119.62(18)
C25 C26 H26 120.2
C27 C26 H26 120.2
N3 C27 C26 118.94(16)
N3 C27 C22 120.62(17)
C26 C27 C22 120.44(17)
C28 N5 C40 122.13(16)
C28 N5 H5N 118.4
C40 N5 H5N 119.4
C34 N6 H6A 118.6
C34 N6 H6B 124.1
H6A N6 H6B 116.2
N5 C28 C33 120.86(16)
N5 C28 C29 119.21(16)
C33 C28 C29 119.93(17)
C30 C29 C28 119.98(17)
C30 C29 H29 120.0
C28 C29 H29 120.0
C29 C30 C31 120.73(18)
C29 C30 H30 119.6
C31 C30 H30 119.6
C32 C31 C30 120.18(18)
C32 C31 H31 119.9
C30 C31 H31 119.9
C31 C32 C33 120.79(17)
C31 C32 H32 119.6
C33 C32 H32 119.6
C28 C33 C32 118.38(16)
C28 C33 C34 118.69(16)
C32 C33 C34 122.85(16)
N6 C34 C33 121.41(17)
N6 C34 C35 120.33(17)
C33 C34 C35 118.26(16)
C40 C35 C36 117.99(17)
C40 C35 C34 119.21(16)
C36 C35 C34 122.78(16)
C37 C36 C35 121.14(17)
C37 C36 H36 119.4
C35 C36 H36 119.4
C36 C37 C38 119.78(18)
C36 C37 H37 120.1
C38 C37 H37 120.1
C39 C38 C37 120.98(18)
C39 C38 H38 119.5
C37 C38 H38 119.5
C38 C39 C40 119.49(17)
C38 C39 H39 120.3
C40 C39 H39 120.3
N5 C40 C39 118.95(16)
N5 C40 C35 120.50(17)
C39 C40 C35 120.55(17)
H11A O11 H11B 110.3
H12A O12 H12B 112.4
H13A O13 H13B 111.0
H14A O14 H14B 102.2

loop_
_geom_bond_atom_site_label_1
_geom_bond_atom_site_label_2
_geom_bond_distance
Cd1 N2 2.1889(16)
Cd1 N1 2.2111(16)
Cd1 O1 2.3278(14)
Cd1 O8 2.3378(14)
Cd1 O3 2.3496(14)
Cd1 O6 2.3562(13)
O1 C1 1.277(2)
O2 C1 1.234(2)
O3 C7 1.264(2)
O4 C7 1.243(2)
O5 C4 1.331(2)
O5 H5O 0.8400
O6 C8 1.279(2)
O7 C8 1.235(2)
O8 C14 1.264(2)
O9 C14 1.247(2)
O10 C11 1.336(2)
O10 H10O 0.8400
N1 C2 1.338(2)
N1 C6 1.344(2)
N2 C13 1.339(2)
N2 C9 1.342(2)
C1 C2 1.519(3)
C2 C3 1.381(3)
C3 C4 1.406(3)
C3 H3 0.9500
C4 C5 1.403(3)
C5 C6 1.377(3)
C5 H5 0.9500
C6 C7 1.522(2)
C8 C9 1.520(2)
C9 C10 1.375(3)
C10 C11 1.401(2)
C10 H10 0.9500
C11 C12 1.405(2)
C12 C13 1.386(3)
C12 H12 0.9500
C13 C14 1.528(2)
N3 C15 1.361(2)
N3 C27 1.364(2)
N3 H3N 0.9099
N4 C21 1.325(2)
N4 H4A 0.9098
N4 H4B 0.9117
C15 C20 1.414(2)
C15 C16 1.415(3)
C16 C17 1.371(3)
C16 H16 0.9500
C17 C18 1.412(3)
C17 H17 0.9500
C18 C19 1.370(3)
C18 H18 0.9500
C19 C20 1.422(3)
C19 H19 0.9500
C20 C21 1.441(3)
C21 C22 1.439(3)
C22 C27 1.419(2)
C22 C23 1.419(3)
C23 C24 1.372(3)
C23 H23 0.9500
C24 C25 1.412(3)
C24 H24 0.9500
C25 C26 1.370(3)
C25 H25 0.9500
C26 C27 1.413(3)
C26 H26 0.9500
N5 C28 1.362(2)
N5 C40 1.365(2)
N5 H5N 0.9103
N6 C34 1.324(2)
N6 H6A 0.9100
N6 H6B 0.9105
C28 C33 1.417(2)
C28 C29 1.417(2)
C29 C30 1.367(3)
C29 H29 0.9500
C30 C31 1.409(3)
C30 H30 0.9500
C31 C32 1.374(3)
C31 H31 0.9500
C32 C33 1.418(3)
C32 H32 0.9500
C33 C34 1.442(2)
C34 C35 1.442(3)
C35 C40 1.413(2)
C35 C36 1.422(3)
C36 C37 1.365(3)
C36 H36 0.9500
C37 C38 1.416(3)
C37 H37 0.9500
C38 C39 1.368(3)
C38 H38 0.9500
C39 C40 1.412(3)
C39 H39 0.9500
O11 H11A 0.8402
O11 H11B 0.8398
O12 H12A 0.8402
O12 H12B 0.8403
O13 H13A 0.8400
O13 H13B 0.8419
O14 H14A 0.8402
O14 H14B 0.8411

loop_
_geom_hbond_atom_site_label_D
_geom_hbond_atom_site_label_H
_geom_hbond_atom_site_label_A
_geom_hbond_distance_DH
_geom_hbond_distance_HA
_geom_hbond_distance_DA
_geom_hbond_angle_DHA
_geom_hbond_site_symmetry_A
O5 H5O O6 0.84 1.76 2.587(2) 169 2_777
O10 H10O O1 0.84 1.75 2.565(2) 162 2_676
N3 H3N O9 0.91 1.91 2.812(2) 169 .
N4 H4A O12 0.91 2.32 3.224(3) 172 1_554
N4 H4B O7 0.91 2.04 2.935(2) 165 1_544
N5 H5N O13 0.91 1.92 2.802(2) 163 2_666
N6 H6A O8 0.91 2.04 2.924(2) 163 .
N6 H6B O11 0.91 1.91 2.799(2) 165 2_766
O11 H11A O4 0.84 2.03 2.825(2) 157 2_766
O11 H11B O3 0.84 1.90 2.7360(19) 170 1_545
O12 H12A O14 0.84 2.24 3.028(2) 156 1_545
O12 H12B O9 0.84 2.36 2.988(2) 132 2_666
O13 H13A O14 0.84 2.01 2.840(2) 172 .
O13 H13B O4 0.84 1.99 2.823(2) 172 1_455
O14 H14A O2 0.84 1.98 2.817(2) 177 .
O14 H14B O12 0.84 2.07 2.890(3) 166 2_667
